data_4068361
loop_
_publ_author_name
'Evans, William J.'
'Takase, Michael K.'
'Ziller, Joseph W.'
'DiPasquale, Antonio G.'
'Rheingold, Arnold L.'

_publ_section_title
;
 Reductive Reactivity of the Tetravalent Uranium Complex
 [(\h5-C5Me5)(\h8-C8H8)U]2(\m-\h3:\h3-C8H8)
;
_journal_issue 1
_journal_name_full Organometallics
_journal_page_first 236
_journal_paper_doi 10.1021/om800747s
_journal_volume 28
_journal_year 2009
_chemical_formula_sum 'C48 H56 Te2 U2'
_chemical_formula_weight 1364.19
_chemical_name_systematic
; 
 ? 
;
_space_group_IT_number 61
_symmetry_cell_setting orthorhombic
_symmetry_space_group_name_Hall '-P 2ac 2ab'
_symmetry_space_group_name_H-M 'P b c a'
_atom_sites_solution_hydrogens geom
_atom_sites_solution_primary direct
_atom_sites_solution_secondary difmap
_audit_creation_method SHELXTL
_cell_angle_alpha 90.00
_cell_angle_beta 90.00
_cell_angle_gamma 90.00
_cell_formula_units_Z 4
_cell_length_a 19.204(6)
_cell_length_b 9.975(3)
_cell_length_c 22.158(7)
_cell_measurement_temperature 155(2)
_cell_volume 4245(2)
_computing_cell_refinement 'Bruker SMART/SAINT'
_computing_data_collection 'Bruker SMART'
_computing_data_reduction 'Bruker SAINT'
_computing_molecular_graphics 'Bruker SHELXTL'
_computing_publication_material 'Bruker SHELXTL'
_computing_structure_refinement 'Bruker SHELXTL'
_computing_structure_solution 'Bruker SHELXTL'
_diffrn_ambient_temperature 155(2)
_diffrn_measured_fraction_theta_full 1.000
_diffrn_measured_fraction_theta_max 1.000
_diffrn_measurement_device_type 'CCD area detector'
_diffrn_measurement_method 'phi and omega scans'
_diffrn_radiation_monochromator graphite
_diffrn_radiation_source 'normal-focus sealed tube'
_diffrn_radiation_type MoK\a
_diffrn_radiation_wavelength 0.71073
_diffrn_reflns_av_R_equivalents 0.0542
_diffrn_reflns_av_sigmaI/netI 0.0304
_diffrn_reflns_limit_h_max 24
_diffrn_reflns_limit_h_min -24
_diffrn_reflns_limit_k_max 12
_diffrn_reflns_limit_k_min -12
_diffrn_reflns_limit_l_max 28
_diffrn_reflns_limit_l_min -28
_diffrn_reflns_number 41205
_diffrn_reflns_theta_full 27.48
_diffrn_reflns_theta_max 27.48
_diffrn_reflns_theta_min 1.84
_diffrn_standards_decay_% '< 1.0'
_diffrn_standards_interval_count 'initial 50 frames recollected'
_diffrn_standards_number '50 frames'
_exptl_absorpt_coefficient_mu 9.000
_exptl_absorpt_correction_T_max 0.4114
_exptl_absorpt_correction_T_min 0.2119
_exptl_absorpt_correction_type multi-scan
_exptl_absorpt_process_details 'Bruker SADABS'
_exptl_crystal_colour red
_exptl_crystal_density_diffrn 2.135
_exptl_crystal_density_meas ?
_exptl_crystal_density_method 'not measured'
_exptl_crystal_description hexagonal
_exptl_crystal_F_000 2528
_exptl_crystal_size_max 0.25
_exptl_crystal_size_mid 0.21
_exptl_crystal_size_min 0.12
_refine_diff_density_max 1.631
_refine_diff_density_min -1.250
_refine_diff_density_rms 0.171
_refine_ls_extinction_method none
_refine_ls_goodness_of_fit_ref 1.193
_refine_ls_hydrogen_treatment constr
_refine_ls_matrix_type full
_refine_ls_number_parameters 249
_refine_ls_number_reflns 4856
_refine_ls_number_restraints 0
_refine_ls_restrained_S_all 1.193
_refine_ls_R_factor_all 0.0504
_refine_ls_R_factor_gt 0.0328
_refine_ls_shift/su_max 0.001
_refine_ls_shift/su_mean 0.000
_refine_ls_structure_factor_coef Fsqd
_refine_ls_weighting_details 'calc w=1/[\s^2^(Fo^2^)+(0.0123P)^2^+26.3072P] where P=(Fo^2^+2Fc^2^)/3'
_refine_ls_weighting_scheme calc
_refine_ls_wR_factor_gt 0.0618
_refine_ls_wR_factor_ref 0.0665
_reflns_number_gt 3891
_reflns_number_total 4856
_reflns_threshold_expression >2sigma(I)
_cod_data_source_file om800747s_si_002.cif
_cod_data_source_block mkt5
_cod_depositor_comments
;
The following automatic conversions were performed:

'_symmetry_cell_setting' value 'Orthorhombic' changed to
'orthorhombic' according to
/home/saulius/struct/CIF-dictionaries/cif_core.dic dictionary named
'cif_core.dic' version 2.4.2 from 2011-04-26.

Automatic conversion script
Id: cif_fix_values 1715 2011-07-08 13:25:40Z adriana 

The following automatic conversions were performed:

'_exptl_crystal_density_meas' value 'n/a' was changed to '?' - the
value is perceived as not measured.

Automatic conversion script
Id: cif_fix_values 3008 2015-01-20 13:52:24Z robertas 
;
_cod_original_sg_symbol_H-M Pbca
_cod_database_code 4068361

loop_
_symmetry_equiv_pos_as_xyz
'x, y, z'
'-x+1/2, -y, z+1/2'
'-x, y+1/2, -z+1/2'
'x+1/2, -y+1/2, -z'
'-x, -y, -z'
'x-1/2, y, -z-1/2'
'x, -y-1/2, z-1/2'
'-x-1/2, y-1/2, z'

loop_
_atom_site_label
_atom_site_type_symbol
_atom_site_fract_x
_atom_site_fract_y
_atom_site_fract_z
_atom_site_U_iso_or_equiv
_atom_site_adp_type
_atom_site_occupancy
_atom_site_symmetry_multiplicity
_atom_site_calc_flag
_atom_site_refinement_flags
U1 U 0.058287(12) -0.04112(2) -0.379381(10) 0.01899(7) Uani 0.95 1 d P
Te1 Te -0.03915(2) 0.13857(4) -0.475830(17) 0.02068(9) Uani 1 1 d .
C1 C 0.1508(3) 0.1387(6) -0.4278(3) 0.0232(12) Uani 1 1 d .
C2 C 0.1917(3) 0.0300(6) -0.4069(3) 0.0256(13) Uani 1 1 d .
C3 C 0.1905(3) 0.0315(6) -0.3427(3) 0.0266(13) Uani 1 1 d .
C4 C 0.1474(3) 0.1399(6) -0.3242(3) 0.0255(13) Uani 1 1 d .
C5 C 0.1224(3) 0.2056(6) -0.3771(3) 0.0211(12) Uani 1 1 d .
C6 C 0.1506(3) 0.1869(6) -0.4929(3) 0.0275(14) Uani 1 1 d .
H6A H 0.1233 0.2696 -0.4959 0.041 Uiso 1 1 calc R
H6B H 0.1299 0.1179 -0.5187 0.041 Uiso 1 1 calc R
H6C H 0.1985 0.2043 -0.5059 0.041 Uiso 1 1 calc R
C7 C 0.2348(4) -0.0625(7) -0.4451(3) 0.0371(17) Uani 1 1 d .
H7A H 0.2132 -0.0716 -0.4850 0.056 Uiso 1 1 calc R
H7B H 0.2374 -0.1506 -0.4258 0.056 Uiso 1 1 calc R
H7C H 0.2818 -0.0256 -0.4496 0.056 Uiso 1 1 calc R
C8 C 0.2386(4) -0.0484(8) -0.3025(3) 0.0399(17) Uani 1 1 d .
H8A H 0.2466 -0.1369 -0.3204 0.060 Uiso 1 1 calc R
H8B H 0.2172 -0.0590 -0.2626 0.060 Uiso 1 1 calc R
H8C H 0.2830 -0.0011 -0.2984 0.060 Uiso 1 1 calc R
C9 C 0.1365(4) 0.1911(7) -0.2611(3) 0.0336(16) Uani 1 1 d .
H9A H 0.1673 0.2677 -0.2538 0.050 Uiso 1 1 calc R
H9B H 0.1470 0.1197 -0.2321 0.050 Uiso 1 1 calc R
H9C H 0.0879 0.2194 -0.2562 0.050 Uiso 1 1 calc R
C10 C 0.0803(4) 0.3321(6) -0.3764(3) 0.0341(16) Uani 1 1 d .
H10A H 0.1072 0.4034 -0.3568 0.051 Uiso 1 1 calc R
H10B H 0.0371 0.3170 -0.3539 0.051 Uiso 1 1 calc R
H10C H 0.0693 0.3585 -0.4179 0.051 Uiso 1 1 calc R
C11 C -0.0395(4) -0.2380(6) -0.3824(3) 0.0334(15) Uani 1 1 d .
H11A H -0.0684 -0.2802 -0.4115 0.040 Uiso 1 1 calc R
C12 C 0.0249(4) -0.3022(7) -0.3762(3) 0.0401(17) Uani 1 1 d .
H12A H 0.0310 -0.3726 -0.4046 0.048 Uiso 1 1 calc R
C13 C 0.0815(4) -0.2872(7) -0.3387(4) 0.047(2) Uani 1 1 d .
H13A H 0.1199 -0.3422 -0.3496 0.057 Uiso 1 1 calc R
C14 C 0.0943(5) -0.2079(8) -0.2877(4) 0.050(2) Uani 1 1 d .
H14A H 0.1358 -0.2327 -0.2673 0.060 Uiso 1 1 calc R
C15 C 0.0601(5) -0.1008(8) -0.2602(3) 0.050(2) Uani 1 1 d .
H15A H 0.0839 -0.0731 -0.2247 0.060 Uiso 1 1 calc R
C16 C 0.0012(5) -0.0234(8) -0.2699(3) 0.045(2) Uani 1 1 d .
H16A H -0.0021 0.0504 -0.2430 0.054 Uiso 1 1 calc R
C17 C -0.0555(4) -0.0299(7) -0.3113(3) 0.0380(16) Uani 1 1 d .
H17A H -0.0876 0.0423 -0.3084 0.046 Uiso 1 1 calc R
C18 C -0.0717(4) -0.1257(7) -0.3558(3) 0.0355(16) Uani 1 1 d .
H18A H -0.1166 -0.1106 -0.3724 0.043 Uiso 1 1 calc R
C19 C -0.1179(3) 0.2515(6) -0.4303(3) 0.0199(12) Uani 1 1 d .
C20 C -0.1137(3) 0.3918(6) -0.4289(3) 0.0299(15) Uani 1 1 d .
H20A H -0.0769 0.4361 -0.4495 0.036 Uiso 1 1 calc R
C21 C -0.1625(4) 0.4656(7) -0.3981(3) 0.0365(16) Uani 1 1 d .
H21A H -0.1590 0.5606 -0.3980 0.044 Uiso 1 1 calc R
C22 C -0.2167(3) 0.4045(6) -0.3672(3) 0.0244(13) Uani 1 1 d .
H22A H -0.2499 0.4565 -0.3456 0.029 Uiso 1 1 calc R
C23 C -0.2214(4) 0.2665(6) -0.3685(3) 0.0333(15) Uani 1 1 d .
H23A H -0.2579 0.2228 -0.3472 0.040 Uiso 1 1 calc R
C24 C -0.1734(4) 0.1910(6) -0.4007(3) 0.0317(15) Uani 1 1 d .
H24A H -0.1786 0.0963 -0.4025 0.038 Uiso 1 1 calc R
U2 U 0.0883(3) 0.0300(5) -0.4022(2) 0.0223(10) Uani 0.05 1 d P

loop_
_atom_site_aniso_label
_atom_site_aniso_U_11
_atom_site_aniso_U_22
_atom_site_aniso_U_33
_atom_site_aniso_U_23
_atom_site_aniso_U_13
_atom_site_aniso_U_12
U1 0.02540(12) 0.01666(10) 0.01491(10) 0.00153(10) -0.00028(10) -0.00296(10)
Te1 0.02416(19) 0.02113(18) 0.01674(18) -0.00135(15) 0.00170(15) 0.00288(15)
C1 0.024(3) 0.022(3) 0.024(3) 0.003(3) 0.000(2) -0.006(2)
C2 0.025(3) 0.026(3) 0.026(3) -0.002(3) 0.001(2) 0.002(3)
C3 0.026(3) 0.027(3) 0.026(3) 0.000(3) -0.004(2) 0.000(3)
C4 0.029(3) 0.029(3) 0.019(3) -0.001(3) 0.000(2) 0.000(3)
C5 0.021(3) 0.019(3) 0.024(3) -0.002(2) 0.002(2) -0.007(2)
C6 0.032(3) 0.031(3) 0.019(3) 0.005(3) 0.002(3) -0.016(3)
C7 0.031(4) 0.048(4) 0.033(4) -0.010(3) 0.007(3) 0.011(3)
C8 0.034(4) 0.048(4) 0.038(4) 0.008(4) -0.007(3) 0.006(3)
C9 0.043(4) 0.041(4) 0.017(3) -0.003(3) 0.003(3) -0.009(3)
C10 0.041(4) 0.019(3) 0.043(4) -0.008(3) -0.006(3) -0.008(3)
C11 0.045(4) 0.030(3) 0.024(3) 0.004(3) -0.003(3) -0.020(3)
C12 0.059(5) 0.020(3) 0.041(4) 0.012(3) 0.000(4) -0.012(3)
C13 0.054(5) 0.030(4) 0.057(5) 0.017(4) -0.004(4) -0.008(3)
C14 0.061(5) 0.041(4) 0.048(5) 0.027(4) -0.022(4) -0.018(4)
C15 0.072(6) 0.060(5) 0.018(3) 0.011(3) -0.006(4) -0.042(5)
C16 0.073(6) 0.042(4) 0.021(3) -0.005(3) 0.016(4) -0.027(4)
C17 0.051(4) 0.036(4) 0.026(3) 0.008(3) 0.015(3) -0.009(3)
C18 0.030(4) 0.040(4) 0.037(4) 0.013(3) 0.007(3) -0.011(3)
C19 0.022(3) 0.019(3) 0.018(3) -0.002(2) 0.002(2) 0.003(2)
C20 0.025(3) 0.020(3) 0.044(4) 0.003(3) 0.011(3) -0.002(2)
C21 0.042(4) 0.018(3) 0.050(4) -0.002(3) 0.010(3) 0.000(3)
C22 0.024(3) 0.028(3) 0.021(3) -0.003(2) 0.001(2) 0.007(2)
C23 0.037(4) 0.028(3) 0.034(4) -0.004(3) 0.012(3) -0.004(3)
C24 0.038(4) 0.021(3) 0.036(4) -0.004(3) 0.012(3) -0.006(3)
U2 0.029(3) 0.018(2) 0.020(2) 0.000(2) 0.000(2) -0.003(2)

loop_
_atom_type_symbol
_atom_type_description
_atom_type_scat_dispersion_real
_atom_type_scat_dispersion_imag
_atom_type_scat_source
C C 0.0033 0.0016 'International Tables Vol C Tables 4.2.6.8 and 6.1.1.4'
H H 0.0000 0.0000 'International Tables Vol C Tables 4.2.6.8 and 6.1.1.4'
Te Te -0.5308 1.6751 'International Tables Vol C Tables 4.2.6.8 and 6.1.1.4'
U U -9.6767 9.6646 'International Tables Vol C Tables 4.2.6.8 and 6.1.1.4'

loop_
_geom_angle_atom_site_label_1
_geom_angle_atom_site_label_2
_geom_angle_atom_site_label_3
_geom_angle
_geom_angle_site_symmetry_3
Cnt1 U1 Te1 98.0 .
Cnt1 U1 Te1 107.0 5_554
Cnt2 U1 Te1 119.1 .
Cnt2 U1 Te1 112.1 5_554
Cnt1 U1 Cnt2 135.8 .
C13 U1 C17 89.1(2) .
C13 U1 C16 79.7(3) .
C17 U1 C16 31.0(2) .
C13 U1 C12 29.9(2) .
C17 U1 C12 80.2(2) .
C16 U1 C12 86.7(2) .
C13 U1 C18 78.4(2) .
C17 U1 C18 30.5(2) .
C16 U1 C18 57.4(2) .
C12 U1 C18 57.9(2) .
C13 U1 C15 57.5(3) .
C17 U1 C15 57.7(3) .
C16 U1 C15 29.9(3) .
C12 U1 C15 76.4(2) .
C18 U1 C15 75.7(2) .
C13 U1 C14 30.2(2) .
C17 U1 C14 79.1(3) .
C16 U1 C14 57.7(3) .
C12 U1 C14 56.4(2) .
C18 U1 C14 84.2(2) .
C15 U1 C14 29.8(3) .
C13 U1 C11 57.0(2) .
C17 U1 C11 58.4(2) .
C16 U1 C11 77.7(2) .
C12 U1 C11 30.0(2) .
C18 U1 C11 30.2(2) .
C15 U1 C11 82.8(2) .
C14 U1 C11 75.6(2) .
C13 U1 C2 99.1(2) .
C17 U1 C2 152.7(2) .
C16 U1 C2 124.9(2) .
C12 U1 C2 118.9(2) .
C18 U1 C2 176.4(2) .
C15 U1 C2 105.3(2) .
C14 U1 C2 95.0(2) .
C11 U1 C2 146.2(2) .
C13 U1 C1 129.0(2) .
C17 U1 C1 136.6(2) .
C16 U1 C1 125.4(2) .
C12 U1 C1 143.1(2) .
C18 U1 C1 152.0(2) .
C15 U1 C1 121.1(2) .
C14 U1 C1 121.9(2) .
C11 U1 C1 155.53(19) .
C2 U1 C1 30.02(18) .
C13 U1 C5 138.2(2) .
C17 U1 C5 108.6(2) .
C16 U1 C5 96.2(2) .
C12 U1 C5 167.0(2) .
C18 U1 C5 133.9(2) .
C15 U1 C5 100.0(2) .
C14 U1 C5 114.9(2) .
C11 U1 C5 162.9(2) .
C2 U1 C5 49.57(18) .
C1 U1 C5 29.88(17) .
C13 U1 C3 89.3(2) .
C17 U1 C3 125.3(2) .
C16 U1 C3 95.3(2) .
C12 U1 C3 117.8(2) .
C18 U1 C3 151.5(2) .
C15 U1 C3 76.1(2) .
C14 U1 C3 72.9(2) .
C11 U1 C3 146.3(2) .
C2 U1 C3 30.02(18) .
C1 U1 C3 49.34(18) .
C5 U1 C3 49.39(18) .
C13 U1 C4 110.4(2) .
C17 U1 C4 103.3(2) .
C16 U1 C4 79.0(2) .
C12 U1 C4 140.2(2) .
C18 U1 C4 133.8(2) .
C15 U1 C4 72.82(19) .
C14 U1 C4 84.9(2) .
C11 U1 C4 155.22(18) .
C2 U1 C4 49.42(18) .
C1 U1 C4 49.25(17) .
C5 U1 C4 29.94(17) .
C3 U1 C4 29.79(18) .
C13 U1 Te1 143.49(18) .
C17 U1 Te1 83.14(16) .
C16 U1 Te1 108.3(2) .
C12 U1 Te1 113.67(16) .
C18 U1 Te1 76.94(15) .
C15 U1 Te1 138.2(2) .
C14 U1 Te1 160.91(18) .
C11 U1 Te1 89.15(14) .
C2 U1 Te1 104.01(13) .
C1 U1 Te1 76.27(13) .
C5 U1 Te1 77.50(13) .
C3 U1 Te1 123.99(13) .
C4 U1 Te1 106.09(13) .
C19 Te1 U1 112.02(16) .
C19 Te1 U1 121.56(16) 5_554
U1 Te1 U1 120.810(18) 5_554
C5 C1 C2 108.3(5) .
C5 C1 C6 127.1(6) .
C2 C1 C6 123.6(6) .
C5 C1 U1 75.4(3) .
C2 C1 U1 74.4(3) .
C6 C1 U1 125.2(4) .
C1 C2 C3 108.1(5) .
C1 C2 C7 126.3(6) .
C3 C2 C7 125.4(6) .
C1 C2 U1 75.6(3) .
C3 C2 U1 76.4(4) .
C7 C2 U1 118.9(4) .
C2 C3 C4 107.8(5) .
C2 C3 C8 125.1(6) .
C4 C3 C8 125.9(6) .
C2 C3 U1 73.6(4) .
C4 C3 U1 75.5(3) .
C8 C3 U1 126.6(4) .
C3 C4 C5 107.9(5) .
C3 C4 C9 127.5(6) .
C5 C4 C9 124.1(6) .
C3 C4 U1 74.7(3) .
C5 C4 U1 74.2(3) .
C9 C4 U1 123.1(4) .
C1 C5 C4 107.8(5) .
C1 C5 C10 127.8(6) .
C4 C5 C10 124.0(6) .
C1 C5 U1 74.7(3) .
C4 C5 U1 75.8(3) .
C10 C5 U1 120.8(4) .
C12 C11 C18 135.3(7) .
C12 C11 U1 73.6(4) .
C18 C11 U1 73.7(4) .
C13 C12 C11 135.0(7) .
C13 C12 U1 73.9(4) .
C11 C12 U1 76.3(4) .
C12 C13 C14 133.4(8) .
C12 C13 U1 76.2(4) .
C14 C13 U1 77.3(4) .
C15 C14 C13 134.7(8) .
C15 C14 U1 74.8(4) .
C13 C14 U1 72.5(4) .
C16 C15 C14 138.0(7) .
C16 C15 U1 73.5(4) .
C14 C15 U1 75.4(4) .
C15 C16 C17 134.3(7) .
C15 C16 U1 76.6(4) .
C17 C16 U1 74.1(4) .
C18 C17 C16 130.5(7) .
C18 C17 U1 75.9(4) .
C16 C17 U1 74.9(4) .
C17 C18 C11 137.4(7) .
C17 C18 U1 73.6(4) .
C11 C18 U1 76.1(4) .
C24 C19 C20 117.9(5) .
C24 C19 Te1 122.4(4) .
C20 C19 Te1 119.7(4) .
C21 C20 C19 120.4(6) .
C20 C21 C22 121.5(6) .
C23 C22 C21 118.5(6) .
C22 C23 C24 120.6(6) .
C23 C24 C19 121.1(6) .

loop_
_geom_bond_atom_site_label_1
_geom_bond_atom_site_label_2
_geom_bond_distance
_geom_bond_site_symmetry_2
U1 Te1 3.3589(7) .
U1 Cnt1 2.472 .
U1 Cnt2 1.969 .
U1 C13 2.653(7) .
U1 C17 2.658(7) .
U1 C16 2.668(7) .
U1 C12 2.683(6) .
U1 C18 2.686(6) .
U1 C15 2.708(7) .
U1 C14 2.715(7) .
U1 C11 2.718(6) .
U1 C2 2.728(6) .
U1 C1 2.744(6) .
U1 C5 2.752(5) .
U1 C3 2.763(6) .
U1 C4 2.773(6) .
Te1 U1 3.3725(10) 5_554
Te1 C19 2.139(6) .
C1 C5 1.417(8) .
C1 C2 1.417(8) .
C1 C6 1.519(8) .
C2 C3 1.423(8) .
C2 C7 1.500(8) .
C3 C4 1.423(9) .
C3 C8 1.510(9) .
C4 C5 1.427(8) .
C4 C9 1.503(8) .
C5 C10 1.498(8) .
C11 C12 1.399(10) .
C11 C18 1.409(10) .
C12 C13 1.377(11) .
C13 C14 1.400(12) .
C14 C15 1.395(12) .
C15 C16 1.387(12) .
C16 C17 1.425(11) .
C17 C18 1.408(10) .
C19 C24 1.390(8) .
C19 C20 1.402(8) .
C20 C21 1.373(9) .
C21 C22 1.389(9) .
C22 C23 1.380(9) .
C23 C24 1.388(9) .
